data_7039446
loop_
_publ_author_name
'Bonnot, Antoine'
'Juvenal, Frank'
'Lapprand, Anthony'
'Fortin, Daniel'
'Knorr, Michael'
'Harvey, Pierre D.'

_publ_section_title
;
 Can a highly flexible copper(i) cluster-containing 1D and 2D coordination
 polymers exhibit MOF-like properties?
;
_journal_issue 28
_journal_name_full 'Dalton transactions (Cambridge, England : 2003)'
_journal_page_first 11413
_journal_page_last 11421
_journal_paper_doi 10.1039/c6dt01375a
_journal_volume 45
_journal_year 2016
_chemical_compound_source 'synthesis as described'
_chemical_formula_moiety 'C35 H48 Cu4 I4 N1 S3'
_chemical_formula_sum 'C35 H48 Cu4 I4 N S3'
_chemical_formula_weight 1340.68
_chemical_name_systematic
;
 ?
;
_space_group_IT_number 2
_symmetry_cell_setting triclinic
_symmetry_Int_Tables_number 2
_symmetry_space_group_name_Hall '-P 1'
_symmetry_space_group_name_H-M 'P -1'
_atom_sites_solution_hydrogens geom
_atom_sites_solution_primary direct
_atom_sites_solution_secondary difmap
_audit_conform_dict_location ftp://ftp.iucr.org/pub/cif_core.dic
_audit_conform_dict_name cif_core.dic
_audit_conform_dict_version 2.4
_audit_creation_date 2015-07-24T16:20:35-00:00
_audit_creation_method 'WinGX routine CIF_UPDATE'
_audit_update_record
;
2016-01-26 deposited with the CCDC.
2016-06-09 downloaded from the CCDC.
;
_cell_angle_alpha 77.174(2)
_cell_angle_beta 80.568(2)
_cell_angle_gamma 83.530(2)
_cell_formula_units_Z 2
_cell_length_a 12.8071(12)
_cell_length_b 12.9113(12)
_cell_length_c 13.6042(13)
_cell_measurement_reflns_used 9253
_cell_measurement_temperature 173(2)
_cell_measurement_theta_max 26.604
_cell_measurement_theta_min 2.4671
_cell_measurement_wavelength 0.71073
_cell_volume 2156.9(4)
_computing_cell_refinement 'SAINT V8.27B integration software'
_computing_data_collection 'Bruker APEX2 software'
_computing_data_reduction 'SORTAV (Blessing, 1995)'
_computing_molecular_graphics 'Ortep-3 for Windows (Farrugia, 1997)'
_computing_publication_material 'WinGX publication routines (Farrugia, 1999)'
_computing_structure_refinement 'SHELXL-97 (Sheldrick, 2008)'
_computing_structure_solution 'SHELXS-97 (Sheldrick, 1997)'
_diffrn_ambient_temperature 173(2)
_diffrn_detector 'APEX-II CCD'
_diffrn_measured_fraction_theta_full 0.997
_diffrn_measured_fraction_theta_max 0.973
_diffrn_measurement_device '\k-geometry diffractometer'
_diffrn_measurement_device_type 'Bruker APEX-II'
_diffrn_measurement_method '\f or \w oscillation scans'
_diffrn_orient_matrix_type 'x-axis to radiation source'
_diffrn_orient_matrix_UB_11 0.591203E-1
_diffrn_orient_matrix_UB_12 0.424188E-1
_diffrn_orient_matrix_UB_13 -0.405511E-1
_diffrn_orient_matrix_UB_21 -0.409513E-1
_diffrn_orient_matrix_UB_22 0.207531E-1
_diffrn_orient_matrix_UB_23 -0.58915E-1
_diffrn_orient_matrix_UB_31 -0.336515E-1
_diffrn_orient_matrix_UB_32 0.64184E-1
_diffrn_orient_matrix_UB_33 0.262132E-1
_diffrn_radiation_monochromator graphite
_diffrn_radiation_probe x-ray
_diffrn_radiation_type MoK\a
_diffrn_radiation_wavelength 0.71073
_diffrn_reflns_av_R_equivalents 0.0117
_diffrn_reflns_av_unetI/netI 0.0295
_diffrn_reflns_limit_h_max 15
_diffrn_reflns_limit_h_min -16
_diffrn_reflns_limit_k_max 16
_diffrn_reflns_limit_k_min -11
_diffrn_reflns_limit_l_max 17
_diffrn_reflns_limit_l_min -16
_diffrn_reflns_number 12026
_diffrn_reflns_reduction_process
;
 Scaled and merged with Sortav
 R.H. Blessing, (1987) Cryst. Rev. 1, 3-58
 R.H. Blessing, (1989) J. Appl. Cryst. 22, 396-397
;
_diffrn_reflns_theta_full 25
_diffrn_reflns_theta_max 26.78
_diffrn_reflns_theta_min 1.62
_diffrn_source 'sealed x-ray tube'
_exptl_absorpt_coefficient_mu 4.978
_exptl_absorpt_correction_T_max 0.745
_exptl_absorpt_correction_T_min 0.574
_exptl_absorpt_correction_type multi-scan
_exptl_absorpt_process_details
;
SADABS-2012/1 - Bruker AXS area detector scaling and absorption correction
;
_exptl_crystal_colour colourless
_exptl_crystal_density_diffrn 2.064
_exptl_crystal_density_method 'not measured'
_exptl_crystal_description prism
_exptl_crystal_F_000 1282
_exptl_crystal_size_max 0.28
_exptl_crystal_size_mid 0.19
_exptl_crystal_size_min 0.15
_refine_diff_density_max 0.824
_refine_diff_density_min -0.354
_refine_diff_density_rms 0.079
_refine_ls_extinction_method none
_refine_ls_goodness_of_fit_ref 1.05
_refine_ls_hydrogen_treatment constr
_refine_ls_matrix_type full
_refine_ls_number_parameters 428
_refine_ls_number_reflns 8963
_refine_ls_number_restraints 0
_refine_ls_restrained_S_all 1.05
_refine_ls_R_factor_all 0.0237
_refine_ls_R_factor_gt 0.0189
_refine_ls_shift/su_max 0.002
_refine_ls_shift/su_mean 0
_refine_ls_structure_factor_coef Fsqd
_refine_ls_weighting_details 'calc w=1/[\s^2^(Fo^2^)+(0.0121P)^2^+0.9693P] where P=(Fo^2^+2Fc^2^)/3'
_refine_ls_weighting_scheme calc
_refine_ls_wR_factor_gt 0.0429
_refine_ls_wR_factor_ref 0.0441
_reflns_number_gt 8036
_reflns_number_total 8963
_reflns_threshold_expression >2\s(I)
_cod_data_source_file c6dt01375a2.cif
_cod_data_source_block AB_CP1_ACN
_cod_depositor_comments 'Adding full bibliography for 7039446--7039447.cif.'
_cod_database_code 7039446

loop_
_symmetry_equiv_pos_as_xyz
'x, y, z'
'-x, -y, -z'

loop_
_atom_site_label
_atom_site_type_symbol
_atom_site_fract_x
_atom_site_fract_y
_atom_site_fract_z
_atom_site_U_iso_or_equiv
_atom_site_adp_type
_atom_site_occupancy
_atom_site_symmetry_multiplicity
_atom_site_calc_flag
_atom_site_refinement_flags
C1 C 0.0469(2) 0.8314(2) 0.6585(2) 0.0223(6) Uani 1 1 d .
C2 C 0.0729(2) 0.7595(2) 0.7446(2) 0.0314(7) Uani 1 1 d .
H2 H 0.1267 0.7735 0.7792 0.038 Uiso 1 1 calc R
C3 C 0.0209(2) 0.6675(3) 0.7801(2) 0.0367(7) Uani 1 1 d .
H3 H 0.0386 0.6194 0.8399 0.044 Uiso 1 1 calc R
C4 C -0.0570(2) 0.6439(2) 0.7302(2) 0.0353(7) Uani 1 1 d .
C5 C -0.0820(2) 0.7161(3) 0.6443(2) 0.0385(7) Uani 1 1 d .
H5 H -0.1345 0.7012 0.6087 0.046 Uiso 1 1 calc R
C6 C -0.0316(2) 0.8102(3) 0.6090(2) 0.0343(7) Uani 1 1 d .
H6 H -0.0513 0.8598 0.5509 0.041 Uiso 1 1 calc R
C7 C -0.1119(3) 0.5419(3) 0.7678(3) 0.0585(11) Uani 1 1 d .
H7A H -0.1627 0.5476 0.8289 0.088 Uiso 1 1 calc R
H7B H -0.0589 0.4821 0.7843 0.088 Uiso 1 1 calc R
H7C H -0.1495 0.5299 0.7147 0.088 Uiso 1 1 calc R
C8 C 0.1706(2) 0.9801(2) 0.7054(2) 0.0250(6) Uani 1 1 d .
H8A H 0.2098 0.9146 0.7387 0.03 Uiso 1 1 calc R
H8B H 0.2226 1.0339 0.6759 0.03 Uiso 1 1 calc R
C9 C 0.0897(2) 1.0217(2) 0.7858(2) 0.0242(6) Uani 1 1 d .
H9A H 0.0451 1.0827 0.7522 0.029 Uiso 1 1 calc R
H9B H 0.0428 0.965 0.8216 0.029 Uiso 1 1 calc R
C10 C 0.1439(2) 1.0571(2) 0.8630(2) 0.0295(6) Uani 1 1 d .
H10A H 0.2037 1.0993 0.8264 0.035 Uiso 1 1 calc R
H10B H 0.1735 0.9933 0.9081 0.035 Uiso 1 1 calc R
C11 C 0.0685(2) 1.1238(2) 0.9279(2) 0.0284(6) Uani 1 1 d .
H11A H 0.0043 1.0851 0.9572 0.034 Uiso 1 1 calc R
H11B H 0.046 1.1916 0.8836 0.034 Uiso 1 1 calc R
C12 C 0.1176(2) 1.1489(2) 1.0152(2) 0.0306(6) Uani 1 1 d .
H12A H 0.0641 1.1918 1.0541 0.037 Uiso 1 1 calc R
H12B H 0.136 1.0813 1.0622 0.037 Uiso 1 1 calc R
C13 C 0.2164(2) 1.2093(2) 0.9777(2) 0.0289(6) Uani 1 1 d .
H13A H 0.2031 1.2662 0.918 0.035 Uiso 1 1 calc R
H13B H 0.2754 1.1598 0.9548 0.035 Uiso 1 1 calc R
C14 C 0.2506(2) 1.2596(2) 1.0580(2) 0.0298(6) Uani 1 1 d .
H14A H 0.317 1.2942 1.0281 0.036 Uiso 1 1 calc R
H14B H 0.1955 1.3164 1.0733 0.036 Uiso 1 1 calc R
C15 C 0.4850(2) 1.1349(2) 0.09184(19) 0.0213(5) Uani 1 1 d .
C16 C 0.5259(2) 1.1378(2) -0.0095(2) 0.0269(6) Uani 1 1 d .
H16 H 0.488 1.1107 -0.0515 0.032 Uiso 1 1 calc R
C17 C 0.6223(2) 1.1804(2) -0.0494(2) 0.0298(6) Uani 1 1 d .
H17 H 0.65 1.1816 -0.1188 0.036 Uiso 1 1 calc R
C18 C 0.6793(2) 1.2212(2) 0.0097(2) 0.0277(6) Uani 1 1 d .
C19 C 0.6356(2) 1.2200(2) 0.1109(2) 0.0296(6) Uani 1 1 d .
H19 H 0.6721 1.2498 0.1521 0.036 Uiso 1 1 calc R
C20 C 0.5405(2) 1.1763(2) 0.1523(2) 0.0274(6) Uani 1 1 d .
H20 H 0.5131 1.1744 0.2219 0.033 Uiso 1 1 calc R
C21 C 0.7860(2) 1.2650(3) -0.0335(3) 0.0416(8) Uani 1 1 d .
H21A H 0.808 1.2514 -0.1023 0.062 Uiso 1 1 calc R
H21B H 0.8388 1.2301 0.0103 0.062 Uiso 1 1 calc R
H21C H 0.7801 1.342 -0.0365 0.062 Uiso 1 1 calc R
C22 C 0.2690(2) 1.1846(2) 1.1578(2) 0.0244(6) Uani 1 1 d .
H22A H 0.2005 1.1572 1.1932 0.029 Uiso 1 1 calc R
H22B H 0.2945 1.2249 1.2019 0.029 Uiso 1 1 calc R
C23 C 0.30382(19) 0.5089(2) 0.46390(19) 0.0197(5) Uani 1 1 d .
C24 C 0.2047(2) 0.5579(2) 0.4898(2) 0.0275(6) Uani 1 1 d .
H24 H 0.1918 0.6329 0.469 0.033 Uiso 1 1 calc R
C25 C 0.1236(2) 0.4970(2) 0.5466(2) 0.0309(7) Uani 1 1 d .
H25 H 0.0556 0.5312 0.5643 0.037 Uiso 1 1 calc R
C26 C 0.1405(2) 0.3876(2) 0.5776(2) 0.0266(6) Uani 1 1 d .
C27 C 0.2405(2) 0.3398(2) 0.5532(2) 0.0260(6) Uani 1 1 d .
H27 H 0.2535 0.265 0.575 0.031 Uiso 1 1 calc R
C28 C 0.3223(2) 0.3991(2) 0.4972(2) 0.0249(6) Uani 1 1 d .
H28 H 0.3908 0.365 0.4816 0.03 Uiso 1 1 calc R
C29 C 0.0519(3) 0.3206(3) 0.6373(3) 0.0440(8) Uani 1 1 d .
H29A H -0.0168 0.3594 0.6261 0.066 Uiso 1 1 calc R
H29B H 0.0581 0.3061 0.71 0.066 Uiso 1 1 calc R
H29C H 0.0573 0.2532 0.6143 0.066 Uiso 1 1 calc R
C30 C 0.3914(2) 0.5773(2) 0.2608(2) 0.0255(6) Uani 1 1 d .
H30A H 0.3181 0.6054 0.2497 0.031 Uiso 1 1 calc R
H30B H 0.4408 0.6239 0.2115 0.031 Uiso 1 1 calc R
C31 C 0.4107(2) 0.4654(2) 0.2396(2) 0.0278(6) Uani 1 1 d .
H31A H 0.3564 0.4206 0.2839 0.033 Uiso 1 1 calc R
H31B H 0.481 0.4343 0.2578 0.033 Uiso 1 1 calc R
C32 C 0.4073(2) 0.4617(2) 0.1283(2) 0.0286(6) Uani 1 1 d .
H32A H 0.4047 0.3866 0.1236 0.034 Uiso 1 1 calc R
H32B H 0.3409 0.5013 0.1076 0.034 Uiso 1 1 calc R
C33 C 0.5008(2) 0.5078(2) 0.0537(2) 0.0267(6) Uani 1 1 d .
H33A H 0.5678 0.4732 0.0774 0.032 Uiso 1 1 calc R
H33B H 0.4993 0.585 0.0524 0.032 Uiso 1 1 calc R
C34 C 0.2464(3) 0.4895(3) 0.8452(3) 0.0483(9) Uani 1 1 d .
C35 C 0.2964(4) 0.4546(3) 0.7544(3) 0.0637(11) Uani 1 1 d .
H35A H 0.3618 0.4903 0.7277 0.096 Uiso 1 1 calc R
H35B H 0.248 0.4722 0.7032 0.096 Uiso 1 1 calc R
H35C H 0.3134 0.3773 0.7703 0.096 Uiso 1 1 calc R
S1 S 0.11179(5) 0.95027(5) 0.60346(5) 0.02295(14) Uani 1 1 d .
S2 S 0.36463(5) 1.07223(5) 0.14114(5) 0.02212(14) Uani 1 1 d .
S3 S 0.40903(5) 0.58350(5) 0.38955(5) 0.02161(13) Uani 1 1 d .
Cu1 Cu 0.25666(3) 0.90306(3) 0.49234(2) 0.02563(8) Uani 1 1 d .
Cu2 Cu 0.37435(3) 0.96748(3) 0.30003(2) 0.02521(8) Uani 1 1 d .
Cu3 Cu 0.37785(3) 0.76028(3) 0.39942(3) 0.02559(8) Uani 1 1 d .
Cu4 Cu 0.47553(3) 0.90463(3) 0.47013(3) 0.02654(8) Uani 1 1 d .
I1 I 0.554287(13) 0.848200(14) 0.292288(12) 0.02251(4) Uani 1 1 d .
I2 I 0.371287(13) 0.750561(13) 0.600772(12) 0.02254(4) Uani 1 1 d .
I3 I 0.354538(13) 1.090808(13) 0.440096(12) 0.02022(4) Uani 1 1 d .
I4 I 0.198969(13) 0.861318(14) 0.329974(13) 0.02321(4) Uani 1 1 d .
N1 N 0.2072(3) 0.5152(3) 0.9184(3) 0.0787(12) Uani 1 1 d .

loop_
_atom_site_aniso_label
_atom_site_aniso_U_11
_atom_site_aniso_U_22
_atom_site_aniso_U_33
_atom_site_aniso_U_23
_atom_site_aniso_U_13
_atom_site_aniso_U_12
C1 0.0167(12) 0.0280(14) 0.0221(14) -0.0093(11) 0.0034(10) -0.0017(10)
C2 0.0253(14) 0.0390(17) 0.0305(16) -0.0054(13) -0.0059(12) -0.0065(13)
C3 0.0305(16) 0.0362(17) 0.0353(17) 0.0027(14) 0.0041(13) -0.0020(13)
C4 0.0269(15) 0.0331(16) 0.0453(19) -0.0173(14) 0.0131(13) -0.0078(13)
C5 0.0329(17) 0.048(2) 0.0423(19) -0.0196(16) -0.0064(14) -0.0128(14)
C6 0.0322(16) 0.0438(18) 0.0293(16) -0.0071(13) -0.0095(13) -0.0068(14)
C7 0.052(2) 0.043(2) 0.081(3) -0.026(2) 0.018(2) -0.0222(18)
C8 0.0212(13) 0.0306(15) 0.0261(15) -0.0118(12) 0.0010(11) -0.0086(11)
C9 0.0219(13) 0.0278(14) 0.0236(14) -0.0090(11) 0.0031(11) -0.0061(11)
C10 0.0245(14) 0.0391(17) 0.0276(15) -0.0143(13) 0.0004(12) -0.0052(12)
C11 0.0232(14) 0.0366(16) 0.0267(15) -0.0126(12) 0.0052(11) -0.0087(12)
C12 0.0330(16) 0.0346(16) 0.0239(15) -0.0111(12) 0.0051(12) -0.0050(13)
C13 0.0321(15) 0.0330(16) 0.0219(14) -0.0040(12) -0.0053(12) -0.0054(12)
C14 0.0352(16) 0.0262(15) 0.0295(15) -0.0075(12) -0.0088(12) -0.0002(12)
C15 0.0249(13) 0.0174(12) 0.0196(13) -0.0024(10) 0.0005(10) -0.0011(10)
C16 0.0367(16) 0.0251(14) 0.0189(13) -0.0063(11) -0.0015(12) -0.0025(12)
C17 0.0386(16) 0.0286(15) 0.0184(14) -0.0058(11) 0.0096(12) -0.0052(12)
C18 0.0277(14) 0.0204(13) 0.0294(15) 0.0002(11) 0.0030(12) 0.0002(11)
C19 0.0285(15) 0.0332(16) 0.0276(15) -0.0067(12) -0.0037(12) -0.0047(12)
C20 0.0316(15) 0.0341(16) 0.0160(13) -0.0050(11) -0.0008(11) -0.0050(12)
C21 0.0306(16) 0.0447(19) 0.044(2) -0.0067(15) 0.0082(14) -0.0048(14)
C22 0.0280(14) 0.0259(14) 0.0204(14) -0.0104(11) 0.0005(11) -0.0017(11)
C23 0.0197(12) 0.0215(13) 0.0196(13) -0.0077(10) -0.0016(10) -0.0031(10)
C24 0.0276(14) 0.0196(14) 0.0320(16) -0.0024(11) 0.0011(12) -0.0013(11)
C25 0.0253(14) 0.0261(15) 0.0374(17) -0.0045(12) 0.0023(12) -0.0002(12)
C26 0.0294(15) 0.0234(14) 0.0259(15) -0.0035(11) -0.0009(12) -0.0059(11)
C27 0.0366(16) 0.0184(13) 0.0230(14) -0.0025(11) -0.0063(12) -0.0023(11)
C28 0.0251(14) 0.0239(14) 0.0264(14) -0.0092(11) -0.0040(11) 0.0035(11)
C29 0.0403(19) 0.0350(18) 0.049(2) 0.0041(15) 0.0055(15) -0.0123(15)
C30 0.0296(15) 0.0266(14) 0.0211(14) -0.0072(11) -0.0012(11) -0.0042(11)
C31 0.0365(16) 0.0272(15) 0.0206(14) -0.0088(11) 0.0007(12) -0.0050(12)
C32 0.0326(16) 0.0330(16) 0.0230(14) -0.0117(12) -0.0010(12) -0.0072(12)
C33 0.0293(14) 0.0311(15) 0.0230(14) -0.0131(12) -0.0013(11) -0.0049(12)
C34 0.054(2) 0.042(2) 0.055(2) -0.0115(18) -0.0295(19) 0.0031(17)
C35 0.077(3) 0.062(3) 0.055(3) -0.012(2) -0.008(2) -0.024(2)
S1 0.0228(3) 0.0259(3) 0.0197(3) -0.0061(3) 0.0006(3) -0.0031(3)
S2 0.0267(3) 0.0211(3) 0.0181(3) -0.0042(2) -0.0003(3) -0.0036(3)
S3 0.0214(3) 0.0234(3) 0.0210(3) -0.0083(3) 0.0004(3) -0.0038(3)
Cu1 0.02498(17) 0.03156(18) 0.02005(17) -0.00857(14) 0.00145(13) -0.00145(14)
Cu2 0.02707(17) 0.02486(17) 0.02134(17) -0.00102(13) -0.00096(13) -0.00337(14)
Cu3 0.02914(18) 0.02280(17) 0.02596(18) -0.00949(14) 0.00099(14) -0.00513(14)
Cu4 0.02587(17) 0.03032(18) 0.02445(18) -0.00639(14) -0.00415(14) -0.00441(14)
I1 0.01872(8) 0.02865(9) 0.01944(9) -0.00645(7) 0.00177(6) -0.00254(7)
I2 0.02596(9) 0.02359(9) 0.01716(8) -0.00254(6) -0.00173(7) -0.00355(7)
I3 0.02174(8) 0.01954(8) 0.02049(9) -0.00646(6) -0.00232(6) -0.00279(6)
I4 0.02063(8) 0.02952(9) 0.02075(9) -0.00520(7) -0.00345(7) -0.00676(7)
N1 0.091(3) 0.075(3) 0.080(3) -0.035(2) -0.038(2) 0.026(2)

loop_
_atom_type_symbol
_atom_type_description
_atom_type_scat_dispersion_real
_atom_type_scat_dispersion_imag
_atom_type_scat_source
C C 0.0033 0.0016 'International Tables Vol C Tables 4.2.6.8 and 6.1.1.4'
H H 0 0 'International Tables Vol C Tables 4.2.6.8 and 6.1.1.4'
S S 0.1246 0.1234 'International Tables Vol C Tables 4.2.6.8 and 6.1.1.4'
Cu Cu 0.3201 1.2651 'International Tables Vol C Tables 4.2.6.8 and 6.1.1.4'
I I -0.4742 1.8119 'International Tables Vol C Tables 4.2.6.8 and 6.1.1.4'
N N 0.0061 0.0033 'International Tables Vol C Tables 4.2.6.8 and 6.1.1.4'

loop_
_geom_angle_atom_site_label_1
_geom_angle_atom_site_label_2
_geom_angle_atom_site_label_3
_geom_angle
_geom_angle_site_symmetry_1
_geom_angle_site_symmetry_3
C6 C1 C2 119.3(3) . .
C6 C1 S1 116.6(2) . .
C2 C1 S1 124.0(2) . .
C3 C2 C1 120.2(3) . .
C2 C3 C4 121.2(3) . .
C5 C4 C3 118.0(3) . .
C5 C4 C7 120.9(3) . .
C3 C4 C7 121.1(3) . .
C4 C5 C6 121.2(3) . .
C1 C6 C5 119.9(3) . .
C9 C8 S1 113.52(18) . .
C10 C9 C8 111.4(2) . .
C9 C10 C11 112.7(2) . .
C10 C11 C12 113.7(2) . .
C13 C12 C11 112.8(2) . .
C12 C13 C14 113.8(2) . .
C22 C14 C13 116.2(2) . .
C16 C15 C20 119.6(2) . .
C16 C15 S2 117.9(2) . .
C20 C15 S2 122.4(2) . .
C17 C16 C15 119.8(3) . .
C16 C17 C18 121.6(3) . .
C17 C18 C19 117.8(3) . .
C17 C18 C21 121.4(3) . .
C19 C18 C21 120.8(3) . .
C20 C19 C18 121.4(3) . .
C19 C20 C15 119.8(3) . .
C14 C22 S2 113.22(19) . 1_556
C24 C23 C28 119.4(2) . .
C24 C23 S3 121.3(2) . .
C28 C23 S3 119.3(2) . .
C23 C24 C25 119.8(2) . .
C26 C25 C24 121.1(3) . .
C27 C26 C25 118.5(2) . .
C27 C26 C29 120.1(3) . .
C25 C26 C29 121.3(3) . .
C26 C27 C28 121.2(2) . .
C27 C28 C23 119.9(2) . .
C31 C30 S3 113.54(19) . .
C30 C31 C32 113.5(2) . .
C33 C32 C31 114.5(2) . .
C32 C33 C33 112.2(3) . 2_665
N1 C34 C35 178.6(4) . .
C1 S1 C8 105.24(13) . .
C1 S1 Cu1 106.28(9) . .
C8 S1 Cu1 103.63(9) . .
C15 S2 C22 102.62(12) . 1_554
C15 S2 Cu2 110.79(9) . .
C22 S2 Cu2 106.95(9) 1_554 .
C23 S3 C30 101.48(12) . .
C23 S3 Cu3 110.53(9) . .
C30 S3 Cu3 106.10(9) . .
S1 Cu1 I4 111.58(2) . .
S1 Cu1 I2 106.45(2) . .
I4 Cu1 I2 116.867(15) . .
S1 Cu1 Cu3 151.80(2) . .
I4 Cu1 Cu3 61.501(12) . .
I2 Cu1 Cu3 61.097(13) . .
S1 Cu1 I3 99.95(2) . .
I4 Cu1 I3 109.529(13) . .
I2 Cu1 I3 111.131(14) . .
Cu3 Cu1 I3 108.128(15) . .
S1 Cu1 Cu4 137.30(2) . .
I4 Cu1 Cu4 110.457(14) . .
I2 Cu1 Cu4 59.147(11) . .
Cu3 Cu1 Cu4 61.145(13) . .
I3 Cu1 Cu4 58.458(11) . .
S1 Cu1 Cu2 143.88(2) . .
I4 Cu1 Cu2 59.413(12) . .
I2 Cu1 Cu2 108.376(15) . .
Cu3 Cu1 Cu2 59.443(13) . .
I3 Cu1 Cu2 58.358(11) . .
Cu4 Cu1 Cu2 59.346(12) . .
S2 Cu2 I1 108.15(2) . .
S2 Cu2 I4 101.30(2) . .
I1 Cu2 I4 115.049(15) . .
S2 Cu2 I3 110.10(2) . .
I1 Cu2 I3 112.733(14) . .
I4 Cu2 I3 108.863(13) . .
S2 Cu2 Cu3 141.17(2) . .
I1 Cu2 Cu3 60.687(11) . .
I4 Cu2 Cu3 60.120(11) . .
I3 Cu2 Cu3 108.282(15) . .
S2 Cu2 Cu4 149.86(2) . .
I1 Cu2 Cu4 59.839(11) . .
I4 Cu2 Cu4 108.821(14) . .
I3 Cu2 Cu4 59.158(12) . .
Cu3 Cu2 Cu4 60.833(12) . .
S2 Cu2 Cu1 143.22(2) . .
I1 Cu2 Cu1 108.115(14) . .
I4 Cu2 Cu1 57.002(11) . .
I3 Cu2 Cu1 59.984(12) . .
Cu3 Cu2 Cu1 57.999(12) . .
Cu4 Cu2 Cu1 59.839(13) . .
S3 Cu3 Cu1 145.82(2) . .
S3 Cu3 I1 103.62(2) . .
Cu1 Cu3 I1 109.637(15) . .
S3 Cu3 I2 102.08(2) . .
Cu1 Cu3 I2 58.851(11) . .
I1 Cu3 I2 110.911(13) . .
S3 Cu3 I4 115.55(2) . .
Cu1 Cu3 I4 58.277(12) . .
I1 Cu3 I4 112.045(14) . .
I2 Cu3 I4 111.952(13) . .
S3 Cu3 Cu2 147.84(2) . .
Cu1 Cu3 Cu2 62.558(13) . .
I1 Cu3 Cu2 57.982(11) . .
I2 Cu3 Cu2 109.074(14) . .
I4 Cu3 Cu2 59.474(11) . .
S3 Cu3 Cu4 136.52(2) . .
Cu1 Cu3 Cu4 61.160(14) . .
I1 Cu3 Cu4 58.822(11) . .
I2 Cu3 Cu4 58.474(11) . .
I4 Cu3 Cu4 107.914(15) . .
Cu2 Cu3 Cu4 60.334(13) . .
I2 Cu4 I3 102.083(13) . 2_676
I2 Cu4 I1 112.159(15) . .
I3 Cu4 I1 105.029(14) 2_676 .
I2 Cu4 I3 111.866(14) . .
I3 Cu4 I3 114.202(14) 2_676 .
I1 Cu4 I3 111.051(13) . .
I2 Cu4 Cu2 108.649(15) . .
I3 Cu4 Cu2 148.647(15) 2_676 .
I1 Cu4 Cu2 57.613(12) . .
I3 Cu4 Cu2 59.488(11) . .
I2 Cu4 Cu3 59.468(12) . .
I3 Cu4 Cu3 138.835(16) 2_676 .
I1 Cu4 Cu3 59.242(11) . .
I3 Cu4 Cu3 106.940(15) . .
Cu2 Cu4 Cu3 58.833(13) . .
I2 Cu4 Cu1 58.000(11) . .
I3 Cu4 Cu1 146.856(16) 2_676 .
I1 Cu4 Cu1 107.121(14) . .
I3 Cu4 Cu1 60.433(11) . .
Cu2 Cu4 Cu1 60.815(12) . .
Cu3 Cu4 Cu1 57.695(12) . .
I2 Cu4 Cu4 122.420(19) . 2_676
I3 Cu4 Cu4 57.452(12) 2_676 2_676
I1 Cu4 Cu4 124.730(19) . 2_676
I3 Cu4 Cu4 56.749(13) . 2_676
Cu2 Cu4 Cu4 108.286(19) . 2_676
Cu3 Cu4 Cu4 163.64(2) . 2_676
Cu1 Cu4 Cu4 108.160(19) . 2_676
Cu2 I1 Cu4 62.548(11) . .
Cu2 I1 Cu3 61.331(12) . .
Cu4 I1 Cu3 61.936(11) . .
Cu1 I2 Cu4 62.854(12) . .
Cu1 I2 Cu3 60.052(11) . .
Cu4 I2 Cu3 62.058(11) . .
Cu4 I3 Cu4 65.798(14) 2_676 .
Cu4 I3 Cu2 117.476(12) 2_676 .
Cu4 I3 Cu2 61.355(12) . .
Cu4 I3 Cu1 116.177(12) 2_676 .
Cu4 I3 Cu1 61.109(12) . .
Cu2 I3 Cu1 61.658(11) . .
Cu1 I4 Cu2 63.585(11) . .
Cu1 I4 Cu3 60.222(11) . .
Cu2 I4 Cu3 60.406(12) . .

loop_
_geom_bond_atom_site_label_1
_geom_bond_atom_site_label_2
_geom_bond_distance
_geom_bond_site_symmetry_2
C1 C6 1.380(4) .
C1 C2 1.385(4) .
C1 S1 1.784(3) .
C2 C3 1.381(4) .
C3 C4 1.389(5) .
C4 C5 1.380(5) .
C4 C7 1.510(4) .
C5 C6 1.393(4) .
C8 C9 1.524(4) .
C8 S1 1.813(3) .
C9 C10 1.521(4) .
C10 C11 1.525(4) .
C11 C12 1.540(4) .
C12 C13 1.518(4) .
C13 C14 1.531(4) .
C14 C22 1.519(4) .
C15 C16 1.387(4) .
C15 C20 1.393(4) .
C15 S2 1.785(3) .
C16 C17 1.386(4) .
C17 C18 1.387(4) .
C18 C19 1.396(4) .
C18 C21 1.515(4) .
C19 C20 1.381(4) .
C22 S2 1.819(3) 1_556
C23 C24 1.382(4) .
C23 C28 1.395(4) .
C23 S3 1.783(3) .
C24 C25 1.395(4) .
C25 C26 1.386(4) .
C26 C27 1.380(4) .
C26 C29 1.517(4) .
C27 C28 1.387(4) .
C30 C31 1.521(4) .
C30 S3 1.823(3) .
C31 C32 1.533(4) .
C32 C33 1.522(4) .
C33 C33 1.522(5) 2_665
C34 N1 1.139(5) .
C34 C35 1.437(6) .
S1 Cu1 2.3096(7) .
S2 C22 1.819(3) 1_554
S2 Cu2 2.2955(7) .
S3 Cu3 2.3023(8) .
Cu1 I4 2.6207(4) .
Cu1 I2 2.6413(4) .
Cu1 Cu3 2.6742(5) .
Cu1 I3 2.7533(4) .
Cu1 Cu4 2.7715(5) .
Cu1 Cu2 2.7986(5) .
Cu2 I1 2.6241(4) .
Cu2 I4 2.6900(4) .
Cu2 I3 2.7070(4) .
Cu2 Cu3 2.7155(5) .
Cu2 Cu4 2.7576(5) .
Cu3 I1 2.6986(4) .
Cu3 I2 2.7019(5) .
Cu3 I4 2.7077(4) .
Cu3 Cu4 2.7711(5) .
Cu4 I2 2.6738(4) .
Cu4 I3 2.6765(4) 2_676
Cu4 I1 2.6868(4) .
Cu4 I3 2.6978(4) .
Cu4 Cu4 2.9192(7) 2_676
I3 Cu4 2.6765(4) 2_676

loop_
_geom_torsion_atom_site_label_1
_geom_torsion_atom_site_label_2
_geom_torsion_atom_site_label_3
_geom_torsion_atom_site_label_4
_geom_torsion
_geom_torsion_site_symmetry_1
_geom_torsion_site_symmetry_4
C6 C1 C2 C3 0.2(4) . .
S1 C1 C2 C3 -177.8(2) . .
C1 C2 C3 C4 1.0(5) . .
C2 C3 C4 C5 -0.8(5) . .
C2 C3 C4 C7 178.5(3) . .
C3 C4 C5 C6 -0.5(5) . .
C7 C4 C5 C6 -179.9(3) . .
C2 C1 C6 C5 -1.6(4) . .
S1 C1 C6 C5 176.6(2) . .
C4 C5 C6 C1 1.8(5) . .
S1 C8 C9 C10 -173.6(2) . .
C8 C9 C10 C11 165.8(2) . .
C9 C10 C11 C12 172.9(2) . .
C10 C11 C12 C13 59.1(3) . .
C11 C12 C13 C14 165.4(2) . .
C12 C13 C14 C22 55.5(3) . .
C20 C15 C16 C17 0.9(4) . .
S2 C15 C16 C17 -176.4(2) . .
C15 C16 C17 C18 -0.4(4) . .
C16 C17 C18 C19 -1.1(4) . .
C16 C17 C18 C21 178.4(3) . .
C17 C18 C19 C20 2.2(4) . .
C21 C18 C19 C20 -177.3(3) . .
C18 C19 C20 C15 -1.7(4) . .
C16 C15 C20 C19 0.1(4) . .
S2 C15 C20 C19 177.3(2) . .
C13 C14 C22 S2 55.5(3) . 1_556
C28 C23 C24 C25 -1.6(4) . .
S3 C23 C24 C25 178.9(2) . .
C23 C24 C25 C26 -0.1(5) . .
C24 C25 C26 C27 1.5(4) . .
C24 C25 C26 C29 -178.6(3) . .
C25 C26 C27 C28 -1.1(4) . .
C29 C26 C27 C28 178.9(3) . .
C26 C27 C28 C23 -0.6(4) . .
C24 C23 C28 C27 2.0(4) . .
S3 C23 C28 C27 -178.6(2) . .
S3 C30 C31 C32 -174.00(19) . .
C30 C31 C32 C33 70.6(3) . .
C31 C32 C33 C33 174.3(3) . 2_665
C6 C1 S1 C8 159.6(2) . .
C2 C1 S1 C8 -22.3(3) . .
C6 C1 S1 Cu1 -90.9(2) . .
C2 C1 S1 Cu1 87.2(2) . .
C9 C8 S1 C1 -72.8(2) . .
C9 C8 S1 Cu1 175.75(17) . .
C16 C15 S2 C22 -109.0(2) . 1_554
C20 C15 S2 C22 73.8(2) . 1_554
C16 C15 S2 Cu2 137.14(19) . .
C20 C15 S2 Cu2 -40.1(2) . .
C24 C23 S3 C30 -90.7(2) . .
C28 C23 S3 C30 89.8(2) . .
C24 C23 S3 Cu3 21.5(2) . .
C28 C23 S3 Cu3 -157.97(19) . .
C31 C30 S3 C23 -65.4(2) . .
C31 C30 S3 Cu3 179.11(18) . .
C1 S1 Cu1 I4 71.54(9) . .
C8 S1 Cu1 I4 -177.81(9) . .
C1 S1 Cu1 I2 -57.03(9) . .
C8 S1 Cu1 I2 53.62(10) . .
C1 S1 Cu1 Cu3 1.92(11) . .
C8 S1 Cu1 Cu3 112.57(10) . .
C1 S1 Cu1 I3 -172.71(9) . .
C8 S1 Cu1 I3 -62.06(10) . .
C1 S1 Cu1 Cu4 -119.09(9) . .
C8 S1 Cu1 Cu4 -8.43(10) . .
C1 S1 Cu1 Cu2 138.82(9) . .
C8 S1 Cu1 Cu2 -110.53(10) . .
C15 S2 Cu2 I1 -48.30(10) . .
C22 S2 Cu2 I1 -159.40(10) 1_554 .
C15 S2 Cu2 I4 -169.62(9) . .
C22 S2 Cu2 I4 79.27(10) 1_554 .
C15 S2 Cu2 I3 75.28(9) . .
C22 S2 Cu2 I3 -35.83(10) 1_554 .
C15 S2 Cu2 Cu3 -113.81(10) . .
C22 S2 Cu2 Cu3 135.08(10) 1_554 .
C15 S2 Cu2 Cu4 12.46(11) . .
C22 S2 Cu2 Cu4 -98.64(10) 1_554 .
C15 S2 Cu2 Cu1 141.70(9) . .
C22 S2 Cu2 Cu1 30.59(11) 1_554 .
S1 Cu1 Cu2 S2 -23.69(6) . .
I4 Cu1 Cu2 S2 61.42(4) . .
I2 Cu1 Cu2 S2 172.33(4) . .
Cu3 Cu1 Cu2 S2 134.29(4) . .
I3 Cu1 Cu2 S2 -83.70(4) . .
Cu4 Cu1 Cu2 S2 -153.26(4) . .
S1 Cu1 Cu2 I1 166.30(4) . .
I4 Cu1 Cu2 I1 -108.586(16) . .
I2 Cu1 Cu2 I1 2.319(19) . .
Cu3 Cu1 Cu2 I1 -35.724(14) . .
I3 Cu1 Cu2 I1 106.294(15) . .
Cu4 Cu1 Cu2 I1 36.725(14) . .
S1 Cu1 Cu2 I4 -85.11(4) . .
I2 Cu1 Cu2 I4 110.905(16) . .
Cu3 Cu1 Cu2 I4 72.862(13) . .
I3 Cu1 Cu2 I4 -145.120(13) . .
Cu4 Cu1 Cu2 I4 145.311(15) . .
S1 Cu1 Cu2 I3 60.01(4) . .
I4 Cu1 Cu2 I3 145.120(13) . .
I2 Cu1 Cu2 I3 -103.975(15) . .
Cu3 Cu1 Cu2 I3 -142.018(15) . .
Cu4 Cu1 Cu2 I3 -69.569(12) . .
S1 Cu1 Cu2 Cu3 -157.97(4) . .
I4 Cu1 Cu2 Cu3 -72.862(13) . .
I2 Cu1 Cu2 Cu3 38.043(14) . .
I3 Cu1 Cu2 Cu3 142.018(15) . .
Cu4 Cu1 Cu2 Cu3 72.449(14) . .
S1 Cu1 Cu2 Cu4 129.58(4) . .
I4 Cu1 Cu2 Cu4 -145.311(15) . .
I2 Cu1 Cu2 Cu4 -34.406(14) . .
Cu3 Cu1 Cu2 Cu4 -72.449(14) . .
I3 Cu1 Cu2 Cu4 69.569(12) . .
C23 S3 Cu3 Cu1 9.56(11) . .
C30 S3 Cu3 Cu1 118.79(10) . .
C23 S3 Cu3 I1 176.08(9) . .
C30 S3 Cu3 I1 -74.69(10) . .
C23 S3 Cu3 I2 60.78(9) . .
C30 S3 Cu3 I2 170.00(9) . .
C23 S3 Cu3 I4 -60.96(9) . .
C30 S3 Cu3 I4 48.26(10) . .
C23 S3 Cu3 Cu2 -133.67(9) . .
C30 S3 Cu3 Cu2 -24.44(11) . .
C23 S3 Cu3 Cu4 117.31(9) . .
C30 S3 Cu3 Cu4 -133.46(9) . .
S1 Cu1 Cu3 S3 -6.85(7) . .
I4 Cu1 Cu3 S3 -89.56(4) . .
I2 Cu1 Cu3 S3 62.95(4) . .
I3 Cu1 Cu3 S3 167.58(4) . .
Cu4 Cu1 Cu3 S3 131.57(4) . .
Cu2 Cu1 Cu3 S3 -158.96(4) . .
S1 Cu1 Cu3 I1 -172.94(5) . .
I4 Cu1 Cu3 I1 104.355(15) . .
I2 Cu1 Cu3 I1 -103.128(15) . .
I3 Cu1 Cu3 I1 1.500(18) . .
Cu4 Cu1 Cu3 I1 -34.514(13) . .
Cu2 Cu1 Cu3 I1 34.956(13) . .
S1 Cu1 Cu3 I2 -69.81(5) . .
I4 Cu1 Cu3 I2 -152.517(13) . .
I3 Cu1 Cu3 I2 104.628(14) . .
Cu4 Cu1 Cu3 I2 68.614(12) . .
Cu2 Cu1 Cu3 I2 138.084(15) . .
S1 Cu1 Cu3 I4 82.71(5) . .
I2 Cu1 Cu3 I4 152.517(13) . .
I3 Cu1 Cu3 I4 -102.855(14) . .
Cu4 Cu1 Cu3 I4 -138.869(14) . .
Cu2 Cu1 Cu3 I4 -69.400(12) . .
S1 Cu1 Cu3 Cu2 152.11(5) . .
I4 Cu1 Cu3 Cu2 69.400(12) . .
I2 Cu1 Cu3 Cu2 -138.084(15) . .
I3 Cu1 Cu3 Cu2 -33.455(13) . .
Cu4 Cu1 Cu3 Cu2 -69.470(14) . .
S1 Cu1 Cu3 Cu4 -138.42(5) . .
I4 Cu1 Cu3 Cu4 138.869(14) . .
I2 Cu1 Cu3 Cu4 -68.614(12) . .
I3 Cu1 Cu3 Cu4 36.014(13) . .
Cu2 Cu1 Cu3 Cu4 69.470(14) . .
S2 Cu2 Cu3 S3 20.86(6) . .
I1 Cu2 Cu3 S3 -61.79(4) . .
I4 Cu2 Cu3 S3 90.17(4) . .
I3 Cu2 Cu3 S3 -168.13(4) . .
Cu4 Cu2 Cu3 S3 -131.52(4) . .
Cu1 Cu2 Cu3 S3 157.73(5) . .
S2 Cu2 Cu3 Cu1 -136.88(4) . .
I1 Cu2 Cu3 Cu1 140.474(15) . .
I4 Cu2 Cu3 Cu1 -67.566(12) . .
I3 Cu2 Cu3 Cu1 34.139(14) . .
Cu4 Cu2 Cu3 Cu1 70.748(15) . .
S2 Cu2 Cu3 I1 82.65(4) . .
I4 Cu2 Cu3 I1 151.960(14) . .
I3 Cu2 Cu3 I1 -106.334(14) . .
Cu4 Cu2 Cu3 I1 -69.726(13) . .
Cu1 Cu2 Cu3 I1 -140.474(15) . .
S2 Cu2 Cu3 I2 -174.10(3) . .
I1 Cu2 Cu3 I2 103.249(14) . .
I4 Cu2 Cu3 I2 -104.791(14) . .
I3 Cu2 Cu3 I2 -3.085(18) . .
Cu4 Cu2 Cu3 I2 33.523(13) . .
Cu1 Cu2 Cu3 I2 -37.225(13) . .
S2 Cu2 Cu3 I4 -69.31(4) . .
I1 Cu2 Cu3 I4 -151.960(14) . .
I3 Cu2 Cu3 I4 101.705(13) . .
Cu4 Cu2 Cu3 I4 138.314(14) . .
Cu1 Cu2 Cu3 I4 67.566(12) . .
S2 Cu2 Cu3 Cu4 152.38(4) . .
I1 Cu2 Cu3 Cu4 69.726(13) . .
I4 Cu2 Cu3 Cu4 -138.314(14) . .
I3 Cu2 Cu3 Cu4 -36.609(13) . .
Cu1 Cu2 Cu3 Cu4 -70.748(15) . .
S2 Cu2 Cu4 I2 -178.45(4) . .
I1 Cu2 Cu4 I2 -104.911(16) . .
I4 Cu2 Cu4 I2 3.709(19) . .
I3 Cu2 Cu4 I2 104.913(15) . .
Cu3 Cu2 Cu4 I2 -33.824(13) . .
Cu1 Cu2 Cu4 I2 33.992(13) . .
S2 Cu2 Cu4 I3 -10.34(7) . 2_676
I1 Cu2 Cu4 I3 63.20(3) . 2_676
I4 Cu2 Cu4 I3 171.82(3) . 2_676
I3 Cu2 Cu4 I3 -86.98(3) . 2_676
Cu3 Cu2 Cu4 I3 134.29(3) . 2_676
Cu1 Cu2 Cu4 I3 -157.90(3) . 2_676
S2 Cu2 Cu4 I1 -73.54(5) . .
I4 Cu2 Cu4 I1 108.620(16) . .
I3 Cu2 Cu4 I1 -150.175(13) . .
Cu3 Cu2 Cu4 I1 71.087(13) . .
Cu1 Cu2 Cu4 I1 138.904(15) . .
S2 Cu2 Cu4 I3 76.64(5) . .
I1 Cu2 Cu4 I3 150.175(13) . .
I4 Cu2 Cu4 I3 -101.205(15) . .
Cu3 Cu2 Cu4 I3 -138.738(15) . .
Cu1 Cu2 Cu4 I3 -70.921(12) . .
S2 Cu2 Cu4 Cu3 -144.62(5) . .
I1 Cu2 Cu4 Cu3 -71.087(13) . .
I4 Cu2 Cu4 Cu3 37.533(13) . .
I3 Cu2 Cu4 Cu3 138.738(15) . .
Cu1 Cu2 Cu4 Cu3 67.816(13) . .
S2 Cu2 Cu4 Cu1 147.56(5) . .
I1 Cu2 Cu4 Cu1 -138.904(15) . .
I4 Cu2 Cu4 Cu1 -30.283(14) . .
I3 Cu2 Cu4 Cu1 70.921(12) . .
Cu3 Cu2 Cu4 Cu1 -67.816(13) . .
S2 Cu2 Cu4 Cu4 46.53(5) . 2_676
I1 Cu2 Cu4 Cu4 120.06(2) . 2_676
I4 Cu2 Cu4 Cu4 -131.318(18) . 2_676
I3 Cu2 Cu4 Cu4 -30.114(15) . 2_676
Cu3 Cu2 Cu4 Cu4 -168.85(2) . 2_676
Cu1 Cu2 Cu4 Cu4 -101.04(2) . 2_676
S3 Cu3 Cu4 I2 -73.14(3) . .
Cu1 Cu3 Cu4 I2 69.209(12) . .
I1 Cu3 Cu4 I2 -149.381(13) . .
I4 Cu3 Cu4 I2 105.225(14) . .
Cu2 Cu3 Cu4 I2 142.242(15) . .
S3 Cu3 Cu4 I3 -0.92(4) . 2_676
Cu1 Cu3 Cu4 I3 141.43(2) . 2_676
I1 Cu3 Cu4 I3 -77.16(2) . 2_676
I2 Cu3 Cu4 I3 72.22(2) . 2_676
I4 Cu3 Cu4 I3 177.445(18) . 2_676
Cu2 Cu3 Cu4 I3 -145.54(2) . 2_676
S3 Cu3 Cu4 I1 76.24(3) . .
Cu1 Cu3 Cu4 I1 -141.410(14) . .
I2 Cu3 Cu4 I1 149.381(13) . .
I4 Cu3 Cu4 I1 -105.394(14) . .
Cu2 Cu3 Cu4 I1 -68.376(12) . .
S3 Cu3 Cu4 I3 -178.95(3) . .
Cu1 Cu3 Cu4 I3 -36.596(13) . .
I1 Cu3 Cu4 I3 104.814(14) . .
I2 Cu3 Cu4 I3 -105.804(14) . .
I4 Cu3 Cu4 I3 -0.580(17) . .
Cu2 Cu3 Cu4 I3 36.438(13) . .
S3 Cu3 Cu4 Cu2 144.61(3) . .
Cu1 Cu3 Cu4 Cu2 -73.033(14) . .
I1 Cu3 Cu4 Cu2 68.376(12) . .
I2 Cu3 Cu4 Cu2 -142.242(15) . .
I4 Cu3 Cu4 Cu2 -37.018(13) . .
S3 Cu3 Cu4 Cu1 -142.35(3) . .
I1 Cu3 Cu4 Cu1 141.410(14) . .
I2 Cu3 Cu4 Cu1 -69.209(12) . .
I4 Cu3 Cu4 Cu1 36.016(13) . .
Cu2 Cu3 Cu4 Cu1 73.033(14) . .
S3 Cu3 Cu4 Cu4 -174.71(7) . 2_676
Cu1 Cu3 Cu4 Cu4 -32.36(7) . 2_676
I1 Cu3 Cu4 Cu4 109.05(7) . 2_676
I2 Cu3 Cu4 Cu4 -101.57(7) . 2_676
I4 Cu3 Cu4 Cu4 3.65(8) . 2_676
Cu2 Cu3 Cu4 Cu4 40.67(7) . 2_676
S1 Cu1 Cu4 I2 80.73(3) . .
I4 Cu1 Cu4 I2 -109.817(16) . .
Cu3 Cu1 Cu4 I2 -71.721(14) . .
I3 Cu1 Cu4 I2 149.251(13) . .
Cu2 Cu1 Cu4 I2 -141.344(15) . .
S1 Cu1 Cu4 I3 21.09(5) . 2_676
I4 Cu1 Cu4 I3 -169.45(2) . 2_676
I2 Cu1 Cu4 I3 -59.64(3) . 2_676
Cu3 Cu1 Cu4 I3 -131.36(3) . 2_676
I3 Cu1 Cu4 I3 89.61(3) . 2_676
Cu2 Cu1 Cu4 I3 159.02(3) . 2_676
S1 Cu1 Cu4 I1 -173.43(3) . .
I4 Cu1 Cu4 I1 -3.981(19) . .
I2 Cu1 Cu4 I1 105.836(15) . .
Cu3 Cu1 Cu4 I1 34.115(13) . .
I3 Cu1 Cu4 I1 -104.913(14) . .
Cu2 Cu1 Cu4 I1 -35.508(13) . .
S1 Cu1 Cu4 I3 -68.52(3) . .
I4 Cu1 Cu4 I3 100.933(14) . .
I2 Cu1 Cu4 I3 -149.251(13) . .
Cu3 Cu1 Cu4 I3 139.029(15) . .
Cu2 Cu1 Cu4 I3 69.405(11) . .
S1 Cu1 Cu4 Cu2 -137.93(4) . .
I4 Cu1 Cu4 Cu2 31.527(14) . .
I2 Cu1 Cu4 Cu2 141.344(15) . .
Cu3 Cu1 Cu4 Cu2 69.624(14) . .
I3 Cu1 Cu4 Cu2 -69.405(11) . .
S1 Cu1 Cu4 Cu3 152.45(3) . .
I4 Cu1 Cu4 Cu3 -38.096(14) . .
I2 Cu1 Cu4 Cu3 71.721(14) . .
I3 Cu1 Cu4 Cu3 -139.029(15) . .
Cu2 Cu1 Cu4 Cu3 -69.624(14) . .
S1 Cu1 Cu4 Cu4 -36.68(4) . 2_676
I4 Cu1 Cu4 Cu4 132.773(18) . 2_676
I2 Cu1 Cu4 Cu4 -117.41(2) . 2_676
Cu3 Cu1 Cu4 Cu4 170.87(2) . 2_676
I3 Cu1 Cu4 Cu4 31.841(15) . 2_676
Cu2 Cu1 Cu4 Cu4 101.25(2) . 2_676
S2 Cu2 I1 Cu4 149.55(2) . .
I4 Cu2 I1 Cu4 -98.065(15) . .
I3 Cu2 I1 Cu4 27.580(12) . .
Cu3 Cu2 I1 Cu4 -71.327(13) . .
Cu1 Cu2 I1 Cu4 -36.725(14) . .
S2 Cu2 I1 Cu3 -139.12(2) . .
I4 Cu2 I1 Cu3 -26.738(13) . .
I3 Cu2 I1 Cu3 98.906(16) . .
Cu4 Cu2 I1 Cu3 71.327(13) . .
Cu1 Cu2 I1 Cu3 34.602(13) . .
I2 Cu4 I1 Cu2 98.659(16) . .
I3 Cu4 I1 Cu2 -151.259(16) 2_676 .
I3 Cu4 I1 Cu2 -27.330(12) . .
Cu3 Cu4 I1 Cu2 70.385(14) . .
Cu1 Cu4 I1 Cu2 36.905(14) . .
Cu4 Cu4 I1 Cu2 -90.71(2) 2_676 .
I2 Cu4 I1 Cu3 28.274(12) . .
I3 Cu4 I1 Cu3 138.356(16) 2_676 .
I3 Cu4 I1 Cu3 -97.715(16) . .
Cu2 Cu4 I1 Cu3 -70.385(14) . .
Cu1 Cu4 I1 Cu3 -33.480(13) . .
Cu4 Cu4 I1 Cu3 -161.10(3) 2_676 .
S3 Cu3 I1 Cu2 151.14(2) . .
Cu1 Cu3 I1 Cu2 -36.848(15) . .
I2 Cu3 I1 Cu2 -100.002(15) . .
I4 Cu3 I1 Cu2 25.904(13) . .
Cu4 Cu3 I1 Cu2 -72.308(14) . .
S3 Cu3 I1 Cu4 -136.55(2) . .
Cu1 Cu3 I1 Cu4 35.459(14) . .
I2 Cu3 I1 Cu4 -27.695(12) . .
I4 Cu3 I1 Cu4 98.212(16) . .
Cu2 Cu3 I1 Cu4 72.308(14) . .
S1 Cu1 I2 Cu4 -135.75(2) . .
I4 Cu1 I2 Cu4 98.844(16) . .
Cu3 Cu1 I2 Cu4 71.801(13) . .
I3 Cu1 I2 Cu4 -27.850(12) . .
Cu2 Cu1 I2 Cu4 34.488(14) . .
S1 Cu1 I2 Cu3 152.45(2) . .
I4 Cu1 I2 Cu3 27.042(13) . .
I3 Cu1 I2 Cu3 -99.651(15) . .
Cu4 Cu1 I2 Cu3 -71.801(13) . .
Cu2 Cu1 I2 Cu3 -37.314(14) . .
I3 Cu4 I2 Cu1 151.155(16) 2_676 .
I1 Cu4 I2 Cu1 -96.912(15) . .
I3 Cu4 I2 Cu1 28.632(13) . .
Cu2 Cu4 I2 Cu1 -35.139(14) . .
Cu3 Cu4 I2 Cu1 -68.710(13) . .
Cu4 Cu4 I2 Cu1 92.21(2) 2_676 .
I3 Cu4 I2 Cu3 -140.134(16) 2_676 .
I1 Cu4 I2 Cu3 -28.202(12) . .
I3 Cu4 I2 Cu3 97.342(15) . .
Cu2 Cu4 I2 Cu3 33.572(14) . .
Cu1 Cu4 I2 Cu3 68.710(13) . .
Cu4 Cu4 I2 Cu3 160.92(3) 2_676 .
S3 Cu3 I2 Cu1 -149.22(2) . .
I1 Cu3 I2 Cu1 100.920(16) . .
I4 Cu3 I2 Cu1 -25.039(12) . .
Cu2 Cu3 I2 Cu1 38.852(14) . .
Cu4 Cu3 I2 Cu1 73.114(15) . .
S3 Cu3 I2 Cu4 137.66(2) . .
Cu1 Cu3 I2 Cu4 -73.114(15) . .
I1 Cu3 I2 Cu4 27.806(12) . .
I4 Cu3 I2 Cu4 -98.153(16) . .
Cu2 Cu3 I2 Cu4 -34.262(14) . .
I2 Cu4 I3 Cu4 115.32(2) . 2_676
I3 Cu4 I3 Cu4 0 2_676 2_676
I1 Cu4 I3 Cu4 -118.530(19) . 2_676
Cu2 Cu4 I3 Cu4 -145.274(17) . 2_676
Cu3 Cu4 I3 Cu4 178.57(2) . 2_676
Cu1 Cu4 I3 Cu4 143.172(17) . 2_676
I2 Cu4 I3 Cu2 -99.407(16) . .
I3 Cu4 I3 Cu2 145.274(17) 2_676 .
I1 Cu4 I3 Cu2 26.745(12) . .
Cu3 Cu4 I3 Cu2 -36.151(13) . .
Cu1 Cu4 I3 Cu2 -71.554(13) . .
Cu4 Cu4 I3 Cu2 145.274(17) 2_676 .
I2 Cu4 I3 Cu1 -27.853(12) . .
I3 Cu4 I3 Cu1 -143.172(17) 2_676 .
I1 Cu4 I3 Cu1 98.298(15) . .
Cu2 Cu4 I3 Cu1 71.554(13) . .
Cu3 Cu4 I3 Cu1 35.403(13) . .
Cu4 Cu4 I3 Cu1 -143.172(17) 2_676 .
S2 Cu2 I3 Cu4 -112.80(2) . 2_676
I1 Cu2 I3 Cu4 8.058(18) . 2_676
I4 Cu2 I3 Cu4 136.980(13) . 2_676
Cu3 Cu2 I3 Cu4 73.184(17) . 2_676
Cu4 Cu2 I3 Cu4 35.848(17) . 2_676
Cu1 Cu2 I3 Cu4 106.527(15) . 2_676
S2 Cu2 I3 Cu4 -148.65(2) . .
I1 Cu2 I3 Cu4 -27.790(12) . .
I4 Cu2 I3 Cu4 101.132(15) . .
Cu3 Cu2 I3 Cu4 37.337(14) . .
Cu1 Cu2 I3 Cu4 70.679(14) . .
S2 Cu2 I3 Cu1 140.67(2) . .
I1 Cu2 I3 Cu1 -98.469(16) . .
I4 Cu2 I3 Cu1 30.453(11) . .
Cu3 Cu2 I3 Cu1 -33.342(14) . .
Cu4 Cu2 I3 Cu1 -70.679(14) . .
S1 Cu1 I3 Cu4 102.62(2) . 2_676
I4 Cu1 I3 Cu4 -140.090(13) . 2_676
I2 Cu1 I3 Cu4 -9.462(17) . 2_676
Cu3 Cu1 I3 Cu4 -74.709(18) . 2_676
Cu4 Cu1 I3 Cu4 -37.533(18) . 2_676
Cu2 Cu1 I3 Cu4 -108.601(15) . 2_676
S1 Cu1 I3 Cu4 140.16(2) . .
I4 Cu1 I3 Cu4 -102.557(15) . .
I2 Cu1 I3 Cu4 28.071(12) . .
Cu3 Cu1 I3 Cu4 -37.176(14) . .
Cu2 Cu1 I3 Cu4 -71.068(13) . .
S1 Cu1 I3 Cu2 -148.77(2) . .
I4 Cu1 I3 Cu2 -31.489(12) . .
I2 Cu1 I3 Cu2 99.139(16) . .
Cu3 Cu1 I3 Cu2 33.892(13) . .
Cu4 Cu1 I3 Cu2 71.068(13) . .
S1 Cu1 I4 Cu2 140.83(2) . .
I2 Cu1 I4 Cu2 -96.377(16) . .
Cu3 Cu1 I4 Cu2 -69.447(14) . .
I3 Cu1 I4 Cu2 31.102(12) . .
Cu4 Cu1 I4 Cu2 -31.503(14) . .
S1 Cu1 I4 Cu3 -149.73(2) . .
I2 Cu1 I4 Cu3 -26.930(13) . .
I3 Cu1 I4 Cu3 100.549(16) . .
Cu4 Cu1 I4 Cu3 37.944(14) . .
Cu2 Cu1 I4 Cu3 69.447(14) . .
S2 Cu2 I4 Cu1 -147.57(2) . .
I1 Cu2 I4 Cu1 96.069(15) . .
I3 Cu2 I4 Cu1 -31.552(12) . .
Cu3 Cu2 I4 Cu1 69.168(13) . .
Cu4 Cu2 I4 Cu1 31.323(14) . .
S2 Cu2 I4 Cu3 143.26(2) . .
I1 Cu2 I4 Cu3 26.901(13) . .
I3 Cu2 I4 Cu3 -100.720(15) . .
Cu4 Cu2 I4 Cu3 -37.845(14) . .
Cu1 Cu2 I4 Cu3 -69.168(13) . .
S3 Cu3 I4 Cu1 141.49(3) . .
I1 Cu3 I4 Cu1 -100.133(16) . .
I2 Cu3 I4 Cu1 25.203(12) . .
Cu2 Cu3 I4 Cu1 -74.664(14) . .
Cu4 Cu3 I4 Cu1 -37.268(13) . .
S3 Cu3 I4 Cu2 -143.85(3) . .
Cu1 Cu3 I4 Cu2 74.664(14) . .
I1 Cu3 I4 Cu2 -25.469(12) . .
I2 Cu3 I4 Cu2 99.868(15) . .
Cu4 Cu3 I4 Cu2 37.396(14) . .
